data_7009241
loop_
_publ_author_name
'Losehand, Udo'
'Mitzel, Norbert W.'

_publ_section_title
;
 Siloles and germoles modified by partial hypercoordination through
 aminoxy substituents
;
_journal_issue 7
_journal_name_full 'Journal of the Chemical Society, Dalton Transactions'
_journal_page_first 1049
_journal_paper_doi 10.1039/a909547k
_journal_year 2000
_chemical_formula_sum 'C32 H32 Ge N2 O2'
_chemical_formula_weight 549.19
_chemical_name_systematic
; 
 1,1-Bis(N,N-dimethylaminoxy)-2,3,4,5-tetraphenyl-1-germacyclopentadien
;
_space_group_IT_number 2
_symmetry_cell_setting triclinic
_symmetry_space_group_name_Hall '-P 1'
_symmetry_space_group_name_H-M 'P -1'
_atom_sites_solution_hydrogens geom
_atom_sites_solution_primary direct
_atom_sites_solution_secondary difmap
_audit_creation_method SHELXL-97
_cell_angle_alpha 81.16(2)
_cell_angle_beta 84.37(2)
_cell_angle_gamma 66.05(2)
_cell_formula_units_Z 4
_cell_length_a 12.399(4)
_cell_length_b 12.453(3)
_cell_length_c 19.955(3)
_cell_measurement_reflns_used 100
_cell_measurement_temperature 293(2)
_cell_measurement_theta_max 15
_cell_measurement_theta_min 10
_cell_volume 2780.2(13)
_computing_cell_refinement CAD4-Software
_computing_data_collection CAD4-Software
_computing_data_reduction CADSHEL
_computing_molecular_graphics 'SHELXTL 5.01'
_computing_publication_material 'SHELXTL 5.01'
_computing_structure_refinement 'SHELXL-97 (Sheldrick, 1997)'
_computing_structure_solution 'SHELXS-97 (Sheldrick, 1990)'
_diffrn_ambient_temperature 293(2)
_diffrn_measured_fraction_theta_full 0.989
_diffrn_measured_fraction_theta_max 0.989
_diffrn_radiation_monochromator graphite
_diffrn_radiation_source 'fine-focus sealed tube'
_diffrn_radiation_type MoK\a
_diffrn_radiation_wavelength 0.71073
_diffrn_reflns_av_R_equivalents 0.0000
_diffrn_reflns_av_sigmaI/netI 0.2326
_diffrn_reflns_limit_h_max 15
_diffrn_reflns_limit_h_min -15
_diffrn_reflns_limit_k_max 15
_diffrn_reflns_limit_k_min -15
_diffrn_reflns_limit_l_max 24
_diffrn_reflns_limit_l_min 0
_diffrn_reflns_number 10945
_diffrn_reflns_theta_full 26.11
_diffrn_reflns_theta_max 26.11
_diffrn_reflns_theta_min 2.04
_diffrn_standards_decay_% 0
_diffrn_standards_interval_time 60
_diffrn_standards_number 3
_exptl_absorpt_coefficient_mu 1.133
_exptl_absorpt_correction_type none
_exptl_crystal_colour Yellow
_exptl_crystal_density_diffrn 1.312
_exptl_crystal_density_method 'not measured'
_exptl_crystal_description 'Thin plate'
_exptl_crystal_F_000 1144
_exptl_crystal_size_max 0.5
_exptl_crystal_size_mid 0.4
_exptl_crystal_size_min 0.05
_refine_diff_density_max 0.619
_refine_diff_density_min -0.909
_refine_diff_density_rms 0.118
_refine_ls_extinction_method none
_refine_ls_goodness_of_fit_ref 0.998
_refine_ls_hydrogen_treatment mixed
_refine_ls_matrix_type full
_refine_ls_number_parameters 761
_refine_ls_number_reflns 10945
_refine_ls_number_restraints 0
_refine_ls_restrained_S_all 0.998
_refine_ls_R_factor_all 0.2201
_refine_ls_R_factor_gt 0.0659
_refine_ls_shift/su_max 0.003
_refine_ls_shift/su_mean 0.000
_refine_ls_structure_factor_coef Fsqd
_refine_ls_weighting_details 'calc w=1/[\s^2^(Fo^2^)+(0.0821P)^2^+0.0000P] where P=(Fo^2^+2Fc^2^)/3'
_refine_ls_weighting_scheme calc
_refine_ls_wR_factor_gt 0.1401
_refine_ls_wR_factor_ref 0.1825
_reflns_number_gt 5152
_reflns_number_total 10945
_reflns_threshold_expression >2sigma(I)
_cod_data_source_file a909547k.txt
_cod_data_source_block los25
_cod_depositor_comments
;
The following automatic conversions were performed:
'_symmetry_cell_setting' value 'Triclinic' changed to 'triclinic'
according to '/home/saulius/struct/CIF-dictionaries/cif_core.dic'
dictionary named 'cif_core.dic' version 2.4.1 from
2010-06-29.

'_exptl_absorpt_correction_type' value 'None' changed to
'none' according to '/home/saulius/struct/CIF-dictionaries/cif_core.dic'
dictionary named 'cif_core.dic' version 2.4.1 from 2010-06-29.

Automatic conversion script
Id: cif_fix_enum 1527 2010-12-29 10:47:43Z saulius 
;
_cod_original_cell_volume 2780.2(12)
_cod_original_sg_symbol_H-M P-1
_cod_database_code 7009241

loop_
_symmetry_equiv_pos_as_xyz
'x, y, z'
'-x, -y, -z'

loop_
_atom_site_label
_atom_site_type_symbol
_atom_site_fract_x
_atom_site_fract_y
_atom_site_fract_z
_atom_site_U_iso_or_equiv
_atom_site_adp_type
_atom_site_occupancy
_atom_site_symmetry_multiplicity
_atom_site_calc_flag
_atom_site_refinement_flags
_atom_site_disorder_assembly
_atom_site_disorder_group
Ge1 Ge 0.26771(6) 0.20692(7) 0.12953(4) 0.0280(2) Uani 1 1 d . . .
O1 O 0.3487(4) 0.1103(4) 0.2007(3) 0.0394(13) Uani 1 1 d . . .
N1 N 0.4609(6) 0.1241(6) 0.1931(4) 0.057(2) Uani 1 1 d . . .
C1 C 0.5516(8) 0.0098(10) 0.1813(6) 0.089(4) Uani 1 1 d . . .
H1A H 0.525(3) -0.025(3) 0.140(3) 0.133 Uiso 1 1 calc R . .
H1B H 0.563(4) -0.054(4) 0.229(3) 0.133 Uiso 1 1 calc R . .
H1C H 0.637(5) 0.0192(15) 0.166(4) 0.133 Uiso 1 1 calc R . .
Ge2 Ge 0.22052(6) 0.69573(7) 0.38426(4) 0.0262(2) Uani 1 1 d . . .
O2 O 0.3216(4) 0.1321(4) 0.0566(3) 0.0362(12) Uani 1 1 d . . .
N2 N 0.2781(6) 0.0367(5) 0.0651(3) 0.0452(17) Uani 1 1 d . . .
C2 C 0.4732(10) 0.1593(11) 0.2568(7) 0.099(5) Uani 1 1 d . . .
H2A H 0.552(6) 0.170(7) 0.2555(16) 0.148 Uiso 1 1 calc R . .
H2B H 0.473(7) 0.095(5) 0.296(2) 0.148 Uiso 1 1 calc R . .
H2C H 0.404(6) 0.238(6) 0.264(2) 0.148 Uiso 1 1 calc R . .
O3 O 0.0846(4) 0.8056(4) 0.3524(2) 0.0327(12) Uani 1 1 d . . .
N3 N 0.0063(5) 0.8189(6) 0.4143(3) 0.0363(15) Uani 1 1 d . . .
C3 C 0.3795(9) -0.0673(7) 0.0506(5) 0.068(3) Uani 1 1 d . . .
H3A H 0.436(4) -0.084(3) 0.081(3) 0.102 Uiso 1 1 calc R . .
H3B H 0.409(4) -0.054(2) 0.007(3) 0.102 Uiso 1 1 calc R . .
H3C H 0.3578(18) -0.130(4) 0.054(3) 0.102 Uiso 1 1 calc R . .
O4 O 0.3125(4) 0.6626(4) 0.3084(2) 0.0359(12) Uani 1 1 d . . .
N4 N 0.3151(5) 0.7759(6) 0.2764(3) 0.0420(16) Uani 1 1 d . . .
C4 C 0.1923(8) 0.0722(9) 0.0114(5) 0.064(3) Uani 1 1 d . . .
H4A H 0.156(4) 0.011(4) 0.0141(19) 0.096 Uiso 1 1 calc R . .
H4B H 0.234(2) 0.077(5) -0.035(2) 0.096 Uiso 1 1 calc R . .
H4C H 0.127(4) 0.153(4) 0.0177(18) 0.096 Uiso 1 1 calc R . .
C5 C -0.0373(6) 0.9435(7) 0.4235(5) 0.049(2) Uani 1 1 d . . .
H5A H 0.028(3) 0.9627(16) 0.431(3) 0.074 Uiso 1 1 calc R . .
H5B H -0.092(4) 0.9587(14) 0.462(2) 0.074 Uiso 1 1 calc R . .
H5C H -0.077(4) 0.992(2) 0.383(2) 0.074 Uiso 1 1 calc R . .
C6 C -0.0892(6) 0.7912(8) 0.3958(4) 0.045(2) Uani 1 1 d . . .
H6A H -0.0556(16) 0.703(4) 0.386(2) 0.067 Uiso 1 1 calc R . .
H6B H -0.128(3) 0.847(4) 0.353(2) 0.067 Uiso 1 1 calc R . .
H6C H -0.152(3) 0.803(4) 0.4358(19) 0.067 Uiso 1 1 calc R . .
C7 C 0.2800(8) 0.7889(7) 0.2077(4) 0.054(2) Uani 1 1 d . . .
H7A H 0.201(4) 0.787(5) 0.2086(4) 0.080 Uiso 1 1 calc R . .
H7B H 0.337(4) 0.723(4) 0.1844(14) 0.080 Uiso 1 1 calc R . .
H7C H 0.278(4) 0.865(4) 0.1834(14) 0.080 Uiso 1 1 calc R . .
C8 C 0.4385(8) 0.7578(10) 0.2785(6) 0.076(3) Uani 1 1 d . . .
H8A H 0.464(2) 0.748(5) 0.336(3) 0.115 Uiso 1 1 calc R . .
H8B H 0.4533(15) 0.841(5) 0.247(3) 0.115 Uiso 1 1 calc R . .
H8C H 0.500(3) 0.670(5) 0.254(3) 0.115 Uiso 1 1 calc R . .
C10 C 0.0981(6) 0.2702(6) 0.1441(3) 0.0263(16) Uani 1 1 d . . .
C11 C 0.0237(5) 0.2008(6) 0.1610(3) 0.0227(15) Uani 1 1 d . . .
C12 C 0.0659(6) 0.0987(6) 0.2070(4) 0.0290(16) Uani 1 1 d . . .
H12A H 0.140(5) 0.0755(18) 0.2261(14) 0.035 Uiso 1 1 calc R . .
C13 C -0.0002(6) 0.0299(6) 0.2254(4) 0.0342(18) Uani 1 1 d . . .
H13A H 0.0270 -0.0370 0.2574 0.041 Uiso 1 1 calc R . .
C14 C -0.1067(7) 0.0629(7) 0.1954(4) 0.0361(18) Uani 1 1 d . . .
H14A H -0.150(3) 0.019(4) 0.2070(10) 0.043 Uiso 1 1 calc R . .
C15 C -0.1488(7) 0.1622(6) 0.1476(4) 0.0327(17) Uani 1 1 d . . .
H15A H -0.229(5) 0.1859(17) 0.1241(16) 0.039 Uiso 1 1 calc R . .
C16 C -0.0821(6) 0.2294(7) 0.1318(4) 0.0313(17) Uani 1 1 d . . .
H16A H -0.114(2) 0.305(5) 0.096(2) 0.038 Uiso 1 1 calc R . .
C20 C 0.0597(5) 0.3901(6) 0.1331(3) 0.0227(15) Uani 1 1 d . . .
C21 C -0.0655(6) 0.4745(6) 0.1350(3) 0.0238(15) Uani 1 1 d . . .
C22 C -0.1142(6) 0.5572(6) 0.0785(4) 0.0271(16) Uani 1 1 d . . .
H22A H -0.060(3) 0.5588(6) 0.032(3) 0.033 Uiso 1 1 calc R . .
C23 C -0.2311(6) 0.6368(7) 0.0816(4) 0.0353(18) Uani 1 1 d . . .
H23A H -0.262(3) 0.690(5) 0.045(3) 0.042 Uiso 1 1 calc R . .
C24 C -0.3002(6) 0.6354(7) 0.1402(4) 0.038(2) Uani 1 1 d . . .
H24A H -0.380(6) 0.691(4) 0.1422(4) 0.045 Uiso 1 1 calc R . .
C25 C -0.2540(6) 0.5546(6) 0.1951(4) 0.0324(18) Uani 1 1 d . . .
H25A H -0.301(4) 0.5532(7) 0.234(3) 0.039 Uiso 1 1 calc R . .
C26 C -0.1370(6) 0.4741(6) 0.1932(4) 0.0302(17) Uani 1 1 d . . .
H26A H -0.110(2) 0.426(4) 0.226(3) 0.036 Uiso 1 1 calc R . .
C30 C 0.1562(5) 0.4399(6) 0.1187(3) 0.0258(16) Uani 1 1 d . . .
C31 C 0.1176(5) 0.5710(6) 0.1122(3) 0.0238(15) Uani 1 1 d . . .
C32 C 0.1473(6) 0.6322(6) 0.0546(4) 0.0290(17) Uani 1 1 d . . .
H32A H 0.187(3) 0.595(3) 0.022(3) 0.035 Uiso 1 1 calc R . .
C33 C 0.1133(6) 0.7520(7) 0.0494(4) 0.0347(18) Uani 1 1 d . . .
H33A H 0.1315(17) 0.789(3) 0.013(3) 0.042 Uiso 1 1 calc R . .
C34 C 0.0507(7) 0.8149(7) 0.1012(4) 0.041(2) Uani 1 1 d . . .
H34A H 0.030(2) 0.893(7) 0.0976(5) 0.049 Uiso 1 1 calc R . .
C35 C 0.0206(6) 0.7541(7) 0.1597(4) 0.0373(19) Uani 1 1 d . . .
H35A H -0.028(3) 0.802(3) 0.201(3) 0.045 Uiso 1 1 calc R . .
C36 C 0.0529(6) 0.6343(6) 0.1651(4) 0.0321(17) Uani 1 1 d . . .
H36A H 0.0316(17) 0.595(3) 0.204(3) 0.039 Uiso 1 1 calc R . .
C40 C 0.2679(6) 0.3635(6) 0.1127(4) 0.0295(17) Uani 1 1 d . . .
C41 C 0.3751(6) 0.3904(6) 0.1027(3) 0.0255(15) Uani 1 1 d . . .
C42 C 0.3923(6) 0.4691(6) 0.1387(4) 0.0298(16) Uani 1 1 d . . .
H42A H 0.330(4) 0.512(3) 0.172(2) 0.036 Uiso 1 1 calc R . .
C43 C 0.4957(6) 0.4885(6) 0.1296(4) 0.0353(18) Uani 1 1 d . . .
H43A H 0.5072(10) 0.544(4) 0.1559(19) 0.042 Uiso 1 1 calc R . .
C44 C 0.5806(6) 0.4316(7) 0.0844(4) 0.039(2) Uani 1 1 d . . .
H44A H 0.643(5) 0.4452(13) 0.0782(7) 0.046 Uiso 1 1 calc R . .
C45 C 0.5682(6) 0.3525(7) 0.0483(4) 0.041(2) Uani 1 1 d . . .
H45A H 0.625(5) 0.314(3) 0.020(2) 0.049 Uiso 1 1 calc R . .
C46 C 0.4645(6) 0.3329(7) 0.0572(4) 0.0367(19) Uani 1 1 d . . .
H46A H 0.4553(9) 0.282(4) 0.033(2) 0.044 Uiso 1 1 calc R . .
C50 C 0.2765(6) 0.7321(6) 0.4610(4) 0.0275(16) Uani 1 1 d . . .
C51 C 0.2975(6) 0.8431(6) 0.4628(4) 0.0291(16) Uani 1 1 d . . .
C52 C 0.2715(6) 0.9260(6) 0.4049(4) 0.0350(18) Uani 1 1 d . . .
H52A H 0.239(2) 0.9097(13) 0.364(3) 0.042 Uiso 1 1 calc R . .
C53 C 0.2886(7) 1.0306(7) 0.4013(5) 0.041(2) Uani 1 1 d . . .
H53A H 0.2700(15) 1.092(5) 0.357(3) 0.049 Uiso 1 1 calc R . .
C54 C 0.3303(6) 1.0519(7) 0.4575(5) 0.045(2) Uani 1 1 d . . .
H54A H 0.3388(11) 1.113(6) 0.4565(5) 0.054 Uiso 1 1 calc R . .
C55 C 0.3576(6) 0.9710(7) 0.5150(4) 0.0386(19) Uani 1 1 d . . .
H55A H 0.391(2) 0.9884(14) 0.557(3) 0.046 Uiso 1 1 calc R . .
C56 C 0.3415(6) 0.8673(7) 0.5182(4) 0.0348(19) Uani 1 1 d . . .
H56A H 0.3564(16) 0.823(4) 0.550(3) 0.042 Uiso 1 1 calc R . .
C60 C 0.2846(5) 0.6437(6) 0.5116(4) 0.0266(16) Uani 1 1 d . . .
C61 C 0.3082(5) 0.6437(6) 0.5832(3) 0.0238(15) Uani 1 1 d . . .
C62 C 0.2170(6) 0.7170(6) 0.6221(4) 0.0290(17) Uani 1 1 d . . .
H62A H 0.143(6) 0.760(3) 0.6038(14) 0.035 Uiso 1 1 calc R . .
C63 C 0.2352(7) 0.7260(7) 0.6882(4) 0.0348(18) Uani 1 1 d . . .
H63A H 0.168(5) 0.780(4) 0.717(2) 0.042 Uiso 1 1 calc R . .
C64 C 0.3468(7) 0.6605(7) 0.7154(4) 0.040(2) Uani 1 1 d . . .
H64A H 0.3594(13) 0.6654(8) 0.758(4) 0.048 Uiso 1 1 calc R . .
C65 C 0.4379(6) 0.5877(6) 0.6758(4) 0.0345(18) Uani 1 1 d . . .
H65A H 0.531(6) 0.535(3) 0.6974(14) 0.041 Uiso 1 1 calc R . .
C66 C 0.4175(6) 0.5783(6) 0.6108(4) 0.0326(18) Uani 1 1 d . . .
H66A H 0.471(5) 0.533(4) 0.588(2) 0.039 Uiso 1 1 calc R . .
C70 C 0.2572(5) 0.5423(6) 0.4955(3) 0.0244(15) Uani 1 1 d . . .
C71 C 0.2820(6) 0.4369(6) 0.5473(3) 0.0250(15) Uani 1 1 d . . .
C72 C 0.2176(6) 0.4419(7) 0.6091(4) 0.0325(17) Uani 1 1 d . . .
H72A H 0.153(5) 0.520(5) 0.6198(8) 0.039 Uiso 1 1 calc R . .
C73 C 0.2409(7) 0.3422(7) 0.6556(4) 0.0369(19) Uani 1 1 d . . .
H73A H 0.200(4) 0.3466(8) 0.694(3) 0.044 Uiso 1 1 calc R . .
C74 C 0.3290(7) 0.2351(7) 0.6419(4) 0.042(2) Uani 1 1 d . . .
H74A H 0.3434(15) 0.173(6) 0.671(3) 0.051 Uiso 1 1 calc R . .
C75 C 0.3924(6) 0.2294(7) 0.5821(4) 0.0365(19) Uani 1 1 d . . .
H75A H 0.446(5) 0.165(6) 0.5738(8) 0.044 Uiso 1 1 calc R . .
C76 C 0.3705(6) 0.3281(6) 0.5348(4) 0.0260(16) Uani 1 1 d . . .
H76A H 0.414(3) 0.3223(7) 0.495(3) 0.031 Uiso 1 1 calc R . .
C80 C 0.2182(6) 0.5510(6) 0.4330(3) 0.0281(16) Uani 1 1 d . . .
C81 C 0.1782(6) 0.4695(6) 0.4067(4) 0.0280(16) Uani 1 1 d . . .
C82 C 0.1192(6) 0.4073(6) 0.4484(4) 0.0306(17) Uani 1 1 d . . .
H82A H 0.1062(10) 0.4145(8) 0.501(3) 0.037 Uiso 1 1 calc R . .
C83 C 0.0782(6) 0.3364(7) 0.4205(4) 0.0379(19) Uani 1 1 d . . .
H83A H 0.042(3) 0.299(3) 0.446(2) 0.046 Uiso 1 1 calc R . .
C84 C 0.0948(6) 0.3254(7) 0.3519(4) 0.0390(19) Uani 1 1 d . . .
H84A H 0.064(2) 0.273(4) 0.3318(15) 0.047 Uiso 1 1 calc R . .
C85 C 0.1531(7) 0.3849(7) 0.3111(4) 0.042(2) Uani 1 1 d . . .
H85A H 0.1662(13) 0.3765(9) 0.265(4) 0.050 Uiso 1 1 calc R . .
C86 C 0.1927(7) 0.4577(7) 0.3382(4) 0.0397(19) Uani 1 1 d . . .
H86A H 0.230(3) 0.499(3) 0.310(2) 0.048 Uiso 1 1 calc R . .

loop_
_atom_site_aniso_label
_atom_site_aniso_U_11
_atom_site_aniso_U_22
_atom_site_aniso_U_33
_atom_site_aniso_U_23
_atom_site_aniso_U_13
_atom_site_aniso_U_12
Ge1 0.0280(4) 0.0272(5) 0.0284(5) -0.0038(4) -0.0008(3) -0.0104(4)
O1 0.040(3) 0.046(3) 0.037(3) 0.009(3) -0.008(2) -0.025(3)
N1 0.040(4) 0.045(5) 0.078(6) 0.025(4) -0.018(4) -0.016(4)
C1 0.043(6) 0.079(8) 0.127(11) 0.002(7) -0.031(6) -0.006(6)
Ge2 0.0263(4) 0.0269(5) 0.0244(5) -0.0032(4) -0.0009(3) -0.0096(3)
O2 0.035(3) 0.031(3) 0.046(3) -0.011(3) 0.003(2) -0.017(2)
N2 0.060(4) 0.030(4) 0.049(5) -0.009(3) 0.011(4) -0.023(3)
C2 0.076(8) 0.107(10) 0.125(12) -0.033(9) -0.045(8) -0.032(7)
O3 0.032(3) 0.033(3) 0.027(3) 0.003(2) -0.001(2) -0.011(2)
N3 0.028(3) 0.045(4) 0.038(4) -0.010(3) 0.004(3) -0.016(3)
C3 0.096(8) 0.029(5) 0.067(7) -0.010(5) 0.024(6) -0.018(5)
O4 0.037(3) 0.036(3) 0.028(3) -0.008(2) 0.001(2) -0.006(2)
N4 0.041(4) 0.051(4) 0.041(4) -0.006(3) 0.004(3) -0.028(3)
C4 0.070(6) 0.086(8) 0.056(7) -0.019(6) -0.006(5) -0.047(6)
C5 0.033(4) 0.052(6) 0.070(6) -0.021(5) 0.008(4) -0.020(4)
C6 0.028(4) 0.058(6) 0.054(6) -0.010(5) 0.000(4) -0.022(4)
C7 0.067(6) 0.045(5) 0.041(6) -0.002(4) -0.002(4) -0.015(5)
C8 0.044(5) 0.122(10) 0.086(8) -0.032(7) 0.014(5) -0.054(6)
C10 0.035(4) 0.035(4) 0.016(4) -0.005(3) 0.003(3) -0.020(3)
C11 0.027(3) 0.021(4) 0.019(4) -0.001(3) 0.003(3) -0.010(3)
C12 0.026(4) 0.025(4) 0.031(4) -0.005(3) 0.000(3) -0.004(3)
C13 0.039(4) 0.020(4) 0.037(5) 0.002(3) 0.002(4) -0.008(3)
C14 0.043(4) 0.036(5) 0.035(5) -0.007(4) 0.005(4) -0.022(4)
C15 0.039(4) 0.032(4) 0.031(4) -0.003(4) 0.000(3) -0.018(4)
C16 0.040(4) 0.031(4) 0.027(4) -0.002(3) -0.005(3) -0.017(3)
C20 0.029(3) 0.028(4) 0.013(4) -0.007(3) 0.000(3) -0.012(3)
C21 0.033(4) 0.025(4) 0.019(4) -0.005(3) 0.002(3) -0.018(3)
C22 0.026(3) 0.026(4) 0.031(4) -0.006(3) 0.005(3) -0.013(3)
C23 0.040(4) 0.033(4) 0.037(5) 0.002(4) -0.008(4) -0.020(4)
C24 0.025(4) 0.042(5) 0.047(5) -0.016(4) 0.006(4) -0.012(4)
C25 0.029(4) 0.042(5) 0.034(5) -0.014(4) 0.006(3) -0.020(4)
C26 0.031(4) 0.036(4) 0.025(4) -0.005(3) 0.000(3) -0.015(3)
C30 0.028(4) 0.034(4) 0.023(4) -0.007(3) 0.010(3) -0.021(3)
C31 0.022(3) 0.027(4) 0.024(4) -0.003(3) 0.001(3) -0.011(3)
C32 0.033(4) 0.027(4) 0.029(4) -0.010(3) -0.002(3) -0.011(3)
C33 0.040(4) 0.042(5) 0.022(4) 0.001(4) -0.002(3) -0.018(4)
C34 0.054(5) 0.025(4) 0.042(5) -0.005(4) -0.001(4) -0.014(4)
C35 0.038(4) 0.034(4) 0.043(5) -0.018(4) 0.002(4) -0.013(4)
C36 0.037(4) 0.036(4) 0.027(4) -0.007(4) 0.000(3) -0.018(3)
C40 0.025(4) 0.039(4) 0.028(4) -0.013(4) 0.006(3) -0.014(3)
C41 0.028(4) 0.024(4) 0.024(4) -0.001(3) -0.006(3) -0.009(3)
C42 0.027(4) 0.033(4) 0.031(4) -0.010(3) 0.003(3) -0.012(3)
C43 0.030(4) 0.032(4) 0.048(5) -0.012(4) -0.008(4) -0.013(3)
C44 0.030(4) 0.045(5) 0.046(5) -0.012(4) 0.001(4) -0.020(4)
C45 0.032(4) 0.046(5) 0.042(5) -0.011(4) 0.008(4) -0.013(4)
C46 0.037(4) 0.042(5) 0.037(5) -0.015(4) 0.004(4) -0.018(4)
C50 0.029(4) 0.020(4) 0.030(4) -0.008(3) 0.006(3) -0.006(3)
C51 0.024(3) 0.025(4) 0.036(5) -0.007(4) 0.002(3) -0.007(3)
C52 0.033(4) 0.022(4) 0.051(5) -0.006(4) -0.003(4) -0.010(3)
C53 0.046(5) 0.026(4) 0.054(6) -0.002(4) -0.005(4) -0.019(4)
C54 0.034(4) 0.030(5) 0.073(7) -0.017(5) 0.007(4) -0.015(4)
C55 0.036(4) 0.032(4) 0.055(6) -0.014(4) -0.007(4) -0.017(4)
C56 0.030(4) 0.036(4) 0.037(5) -0.008(4) -0.005(3) -0.009(3)
C60 0.019(3) 0.033(4) 0.028(4) -0.011(3) 0.003(3) -0.009(3)
C61 0.025(3) 0.026(4) 0.023(4) -0.005(3) -0.002(3) -0.012(3)
C62 0.029(4) 0.028(4) 0.029(4) 0.000(3) -0.002(3) -0.011(3)
C63 0.042(4) 0.037(4) 0.028(4) -0.013(4) 0.005(3) -0.015(4)
C64 0.055(5) 0.041(5) 0.028(5) -0.004(4) -0.007(4) -0.021(4)
C65 0.031(4) 0.035(4) 0.036(5) 0.002(4) -0.009(3) -0.011(3)
C66 0.024(4) 0.031(4) 0.039(5) -0.010(4) -0.002(3) -0.006(3)
C70 0.026(3) 0.029(4) 0.019(4) -0.010(3) 0.004(3) -0.011(3)
C71 0.033(4) 0.029(4) 0.023(4) -0.007(3) -0.003(3) -0.021(3)
C72 0.041(4) 0.031(4) 0.031(5) -0.008(4) 0.003(3) -0.020(4)
C73 0.045(5) 0.050(5) 0.025(4) -0.006(4) -0.001(3) -0.028(4)
C74 0.053(5) 0.043(5) 0.042(5) 0.015(4) -0.025(4) -0.032(4)
C75 0.029(4) 0.032(4) 0.047(5) 0.003(4) -0.014(4) -0.011(3)
C76 0.025(3) 0.028(4) 0.027(4) -0.008(3) -0.003(3) -0.011(3)
C80 0.031(4) 0.028(4) 0.021(4) -0.003(3) 0.005(3) -0.009(3)
C81 0.032(4) 0.022(4) 0.027(4) -0.005(3) -0.004(3) -0.007(3)
C82 0.038(4) 0.031(4) 0.022(4) -0.004(3) -0.008(3) -0.012(3)
C83 0.041(4) 0.038(5) 0.038(5) 0.001(4) -0.011(4) -0.020(4)
C84 0.041(4) 0.037(5) 0.044(5) -0.010(4) -0.010(4) -0.017(4)
C85 0.061(5) 0.038(5) 0.030(5) -0.009(4) -0.010(4) -0.019(4)
C86 0.049(5) 0.048(5) 0.029(5) -0.004(4) -0.002(4) -0.027(4)

loop_
_atom_type_symbol
_atom_type_description
_atom_type_scat_dispersion_real
_atom_type_scat_dispersion_imag
_atom_type_scat_source
C C 0.0033 0.0016 'International Tables Vol C Tables 4.2.6.8 and 6.1.1.4'
H H 0.0000 0.0000 'International Tables Vol C Tables 4.2.6.8 and 6.1.1.4'
N N 0.0061 0.0033 'International Tables Vol C Tables 4.2.6.8 and 6.1.1.4'
O O 0.0106 0.0060 'International Tables Vol C Tables 4.2.6.8 and 6.1.1.4'
Ge Ge 0.1547 1.8001 'International Tables Vol C Tables 4.2.6.8 and 6.1.1.4'

loop_
_geom_angle_atom_site_label_1
_geom_angle_atom_site_label_2
_geom_angle_atom_site_label_3
_geom_angle
_geom_angle_site_symmetry_1
_geom_angle_site_symmetry_3
_geom_angle_publ_flag
O2 Ge1 O1 107.6(2) . . ?
O2 Ge1 C40 110.7(3) . . ?
O1 Ge1 C40 116.9(3) . . ?
O2 Ge1 C10 115.0(2) . . ?
O1 Ge1 C10 114.5(3) . . ?
C40 Ge1 C10 91.8(3) . . ?
N1 O1 Ge1 103.4(4) . . ?
C1 N1 C2 112.3(8) . . ?
C1 N1 O1 106.7(7) . . ?
C2 N1 O1 105.0(7) . . ?
N1 C1 H1A 109.5 . . ?
N1 C1 H1B 109.5 . . ?
H1A C1 H1B 109.5 . . ?
N1 C1 H1C 109.5 . . ?
H1A C1 H1C 109.5 . . ?
H1B C1 H1C 109.5 . . ?
O3 Ge2 O4 102.7(2) . . ?
O3 Ge2 C80 117.8(2) . . ?
O4 Ge2 C80 108.9(2) . . ?
O3 Ge2 C50 115.2(2) . . ?
O4 Ge2 C50 120.4(2) . . ?
C80 Ge2 C50 92.4(3) . . ?
N2 O2 Ge1 105.8(4) . . ?
C3 N2 O2 104.9(6) . . ?
C3 N2 C4 109.9(7) . . ?
O2 N2 C4 104.1(6) . . ?
N1 C2 H2A 109.5 . . ?
N1 C2 H2B 109.5 . . ?
H2A C2 H2B 109.5 . . ?
N1 C2 H2C 109.5 . . ?
H2A C2 H2C 109.5 . . ?
H2B C2 H2C 109.5 . . ?
N3 O3 Ge2 101.5(4) . . ?
C6 N3 C5 110.2(6) . . ?
C6 N3 O3 103.7(5) . . ?
C5 N3 O3 105.5(5) . . ?
N2 C3 H3A 109.5 . . ?
N2 C3 H3B 109.5 . . ?
H3A C3 H3B 109.5 . . ?
N2 C3 H3C 109.5 . . ?
H3A C3 H3C 109.5 . . ?
H3B C3 H3C 109.5 . . ?
N4 O4 Ge2 105.5(4) . . ?
C7 N4 C8 111.8(7) . . ?
C7 N4 O4 105.1(6) . . ?
C8 N4 O4 103.9(7) . . ?
N2 C4 H4A 109.5 . . ?
N2 C4 H4B 109.5 . . ?
H4A C4 H4B 109.5 . . ?
N2 C4 H4C 109.5 . . ?
H4A C4 H4C 109.5 . . ?
H4B C4 H4C 109.5 . . ?
N3 C5 H5A 109.5 . . ?
N3 C5 H5B 109.5 . . ?
H5A C5 H5B 109.5 . . ?
N3 C5 H5C 109.5 . . ?
H5A C5 H5C 109.5 . . ?
H5B C5 H5C 109.5 . . ?
N3 C6 H6A 109.5 . . ?
N3 C6 H6B 109.5 . . ?
H6A C6 H6B 109.5 . . ?
N3 C6 H6C 109.5 . . ?
H6A C6 H6C 109.5 . . ?
H6B C6 H6C 109.5 . . ?
N4 C7 H7A 109.5 . . ?
N4 C7 H7B 109.5 . . ?
H7A C7 H7B 109.5 . . ?
N4 C7 H7C 109.5 . . ?
H7A C7 H7C 109.5 . . ?
H7B C7 H7C 109.5 . . ?
N4 C8 H8A 109.5 . . ?
N4 C8 H8B 109.5 . . ?
H8A C8 H8B 109.5 . . ?
N4 C8 H8C 109.5 . . ?
H8A C8 H8C 109.5 . . ?
H8B C8 H8C 109.5 . . ?
C20 C10 C11 126.7(6) . . ?
C20 C10 Ge1 106.8(4) . . ?
C11 C10 Ge1 126.5(5) . . ?
C16 C11 C12 118.2(6) . . ?
C16 C11 C10 123.8(6) . . ?
C12 C11 C10 117.9(6) . . ?
C11 C12 C13 120.7(7) . . ?
C11 C12 H12A 119.6 . . ?
C13 C12 H12A 119.6 . . ?
C14 C13 C12 118.9(7) . . ?
C14 C13 H13A 120.5 . . ?
C12 C13 H13A 120.5 . . ?
C13 C14 C15 121.4(7) . . ?
C13 C14 H14A 119.3 . . ?
C15 C14 H14A 119.3 . . ?
C16 C15 C14 118.0(7) . . ?
C16 C15 H15A 121.0 . . ?
C14 C15 H15A 121.0 . . ?
C11 C16 C15 122.7(7) . . ?
C11 C16 H16A 118.7 . . ?
C15 C16 H16A 118.7 . . ?
C10 C20 C21 125.3(6) . . ?
C10 C20 C30 116.2(6) . . ?
C21 C20 C30 118.5(6) . . ?
C26 C21 C22 118.6(6) . . ?
C26 C21 C20 120.5(6) . . ?
C22 C21 C20 120.9(6) . . ?
C23 C22 C21 120.0(6) . . ?
C23 C22 H22A 120.0 . . ?
C21 C22 H22A 120.0 . . ?
C24 C23 C22 120.4(8) . . ?
C24 C23 H23A 119.8 . . ?
C22 C23 H23A 119.8 . . ?
C25 C24 C23 120.1(7) . . ?
C25 C24 H24A 120.0 . . ?
C23 C24 H24A 120.0 . . ?
C24 C25 C26 120.5(7) . . ?
C24 C25 H25A 119.7 . . ?
C26 C25 H25A 119.7 . . ?
C25 C26 C21 120.4(7) . . ?
C25 C26 H26A 119.8 . . ?
C21 C26 H26A 119.8 . . ?
C40 C30 C31 124.4(6) . . ?
C40 C30 C20 118.1(6) . . ?
C31 C30 C20 117.5(5) . . ?
C32 C31 C36 118.6(6) . . ?
C32 C31 C30 120.9(6) . . ?
C36 C31 C30 120.5(6) . . ?
C33 C32 C31 120.6(7) . . ?
C33 C32 H32A 119.7 . . ?
C31 C32 H32A 119.7 . . ?
C32 C33 C34 121.3(7) . . ?
C32 C33 H33A 119.4 . . ?
C34 C33 H33A 119.4 . . ?
C33 C34 C35 118.6(7) . . ?
C33 C34 H34A 120.7 . . ?
C35 C34 H34A 120.7 . . ?
C36 C35 C34 120.6(7) . . ?
C36 C35 H35A 119.7 . . ?
C34 C35 H35A 119.7 . . ?
C35 C36 C31 120.3(7) . . ?
C35 C36 H36A 119.9 . . ?
C31 C36 H36A 119.9 . . ?
C30 C40 C41 127.4(6) . . ?
C30 C40 Ge1 107.0(5) . . ?
C41 C40 Ge1 125.3(5) . . ?
C46 C41 C42 117.7(6) . . ?
C46 C41 C40 119.4(6) . . ?
C42 C41 C40 122.9(6) . . ?
C43 C42 C41 121.0(6) . . ?
C43 C42 H42A 119.5 . . ?
C41 C42 H42A 119.5 . . ?
C44 C43 C42 119.7(7) . . ?
C44 C43 H43A 120.2 . . ?
C42 C43 H43A 120.2 . . ?
C43 C44 C45 121.4(7) . . ?
C43 C44 H44A 119.3 . . ?
C45 C44 H44A 119.3 . . ?
C44 C45 C46 119.2(7) . . ?
C44 C45 H45A 120.4 . . ?
C46 C45 H45A 120.4 . . ?
C41 C46 C45 121.0(7) . . ?
C41 C46 H46A 119.5 . . ?
C45 C46 H46A 119.5 . . ?
C60 C50 C51 128.9(7) . . ?
C60 C50 Ge2 106.1(5) . . ?
C51 C50 Ge2 124.9(5) . . ?
C52 C51 C56 118.4(7) . . ?
C52 C51 C50 117.1(6) . . ?
C56 C51 C50 124.5(7) . . ?
C53 C52 C51 121.4(8) . . ?
C53 C52 H52A 119.3 . . ?
C51 C52 H52A 119.3 . . ?
C54 C53 C52 118.3(8) . . ?
C54 C53 H53A 120.8 . . ?
C52 C53 H53A 120.8 . . ?
C55 C54 C53 121.3(7) . . ?
C55 C54 H54A 119.3 . . ?
C53 C54 H54A 119.3 . . ?
C54 C55 C56 120.3(8) . . ?
C54 C55 H55A 119.9 . . ?
C56 C55 H55A 119.9 . . ?
C55 C56 C51 120.3(8) . . ?
C55 C56 H56A 119.9 . . ?
C51 C56 H56A 119.9 . . ?
C50 C60 C61 124.6(6) . . ?
C50 C60 C70 117.6(6) . . ?
C61 C60 C70 117.6(6) . . ?
C66 C61 C62 119.7(6) . . ?
C66 C61 C60 122.8(6) . . ?
C62 C61 C60 117.5(6) . . ?
C61 C62 C63 120.4(7) . . ?
C61 C62 H62A 119.8 . . ?
C63 C62 H62A 119.8 . . ?
C62 C63 C64 119.5(7) . . ?
C62 C63 H63A 120.3 . . ?
C64 C63 H63A 120.3 . . ?
C65 C64 C63 119.7(7) . . ?
C65 C64 H64A 120.2 . . ?
C63 C64 H64A 120.2 . . ?
C66 C65 C64 120.0(7) . . ?
C66 C65 H65A 120.0 . . ?
C64 C65 H65A 120.0 . . ?
C65 C66 C61 120.8(7) . . ?
C65 C66 H66A 119.6 . . ?
C61 C66 H66A 119.6 . . ?
C80 C70 C71 124.0(6) . . ?
C80 C70 C60 117.7(6) . . ?
C71 C70 C60 118.2(6) . . ?
C76 C71 C72 117.8(7) . . ?
C76 C71 C70 120.2(6) . . ?
C72 C71 C70 122.0(6) . . ?
C73 C72 C71 120.7(7) . . ?
C73 C72 H72A 119.6 . . ?
C71 C72 H72A 119.6 . . ?
C72 C73 C74 120.4(7) . . ?
C72 C73 H73A 119.8 . . ?
C74 C73 H73A 119.8 . . ?
C75 C74 C73 119.3(8) . . ?
C75 C74 H74A 120.3 . . ?
C73 C74 H74A 120.3 . . ?
C74 C75 C76 121.2(8) . . ?
C74 C75 H75A 119.4 . . ?
C76 C75 H75A 119.4 . . ?
C75 C76 C71 120.6(7) . . ?
C75 C76 H76A 119.7 . . ?
C71 C76 H76A 119.7 . . ?
C70 C80 C81 128.1(6) . . ?
C70 C80 Ge2 106.1(5) . . ?
C81 C80 Ge2 125.7(5) . . ?
C86 C81 C82 117.9(6) . . ?
C86 C81 C80 119.9(6) . . ?
C82 C81 C80 122.1(6) . . ?
C83 C82 C81 119.9(7) . . ?
C83 C82 H82A 120.1 . . ?
C81 C82 H82A 120.1 . . ?
C84 C83 C82 120.9(7) . . ?
C84 C83 H83A 119.5 . . ?
C82 C83 H83A 119.5 . . ?
C85 C84 C83 119.6(7) . . ?
C85 C84 H84A 120.2 . . ?
C83 C84 H84A 120.2 . . ?
C84 C85 C86 120.0(8) . . ?
C84 C85 H85A 120.0 . . ?
C86 C85 H85A 120.0 . . ?
C81 C86 C85 121.7(7) . . ?
C81 C86 H86A 119.2 . . ?
C85 C86 H86A 119.2 . . ?

loop_
_geom_bond_atom_site_label_1
_geom_bond_atom_site_label_2
_geom_bond_distance
_geom_bond_site_symmetry_2
_geom_bond_publ_flag
Ge1 O2 1.776(5) . ?
Ge1 O1 1.802(5) . ?
Ge1 C40 1.928(7) . ?
Ge1 C10 1.932(7) . ?
O1 N1 1.460(8) . ?
N1 C1 1.448(11) . ?
N1 C2 1.449(12) . ?
C1 H1A 1.1214 . ?
C1 H1B 1.1214 . ?
C1 H1C 1.1214 . ?
Ge2 O3 1.785(5) . ?
Ge2 O4 1.798(5) . ?
Ge2 C80 1.921(7) . ?
Ge2 C50 1.926(7) . ?
O2 N2 1.472(7) . ?
N2 C3 1.437(10) . ?
N2 C4 1.475(10) . ?
C2 H2A 1.0326 . ?
C2 H2B 1.0326 . ?
C2 H2C 1.0326 . ?
O3 N3 1.480(7) . ?
N3 C6 1.455(8) . ?
N3 C5 1.457(9) . ?
C3 H3A 0.9206 . ?
C3 H3B 0.9206 . ?
C3 H3C 0.9206 . ?
O4 N4 1.468(8) . ?
N4 C7 1.444(10) . ?
N4 C8 1.457(9) . ?
C4 H4A 1.0239 . ?
C4 H4B 1.0239 . ?
C4 H4C 1.0239 . ?
C5 H5A 0.9655 . ?
C5 H5B 0.9655 . ?
C5 H5C 0.9655 . ?
C6 H6A 1.0455 . ?
C6 H6B 1.0455 . ?
C6 H6C 1.0455 . ?
C7 H7A 0.9847 . ?
C7 H7B 0.9847 . ?
C7 H7C 0.9847 . ?
C8 H8A 1.1925 . ?
C8 H8B 1.1925 . ?
C8 H8C 1.1925 . ?
C10 C20 1.360(9) . ?
C10 C11 1.486(8) . ?
C11 C16 1.376(9) . ?
C11 C12 1.389(9) . ?
C12 C13 1.398(9) . ?
C12 H12A 0.9445 . ?
C13 C14 1.383(10) . ?
C13 H13A 0.9300 . ?
C14 C15 1.386(10) . ?
C14 H14A 0.8996 . ?
C15 C16 1.382(9) . ?
C15 H15A 1.0553 . ?
C16 H16A 1.0519 . ?
C20 C21 1.480(9) . ?
C20 C30 1.543(8) . ?
C21 C26 1.392(9) . ?
C21 C22 1.402(9) . ?
C22 C23 1.387(9) . ?
C22 H22A 1.0960 . ?
C23 C24 1.381(10) . ?
C23 H23A 0.8978 . ?
C24 C25 1.364(10) . ?
C24 H24A 0.9533 . ?
C25 C26 1.390(9) . ?
C25 H25A 0.9347 . ?
C26 H26A 0.8162 . ?
C30 C40 1.330(9) . ?
C30 C31 1.492(9) . ?
C31 C32 1.382(9) . ?
C31 C36 1.398(9) . ?
C32 C33 1.366(9) . ?
C32 H32A 0.8479 . ?
C33 C34 1.373(10) . ?
C33 H33A 0.8611 . ?
C34 C35 1.395(10) . ?
C34 H34A 0.8916 . ?
C35 C36 1.369(10) . ?
C35 H35A 1.0721 . ?
C36 H36A 0.9302 . ?
C40 C41 1.486(9) . ?
C41 C46 1.388(9) . ?
C41 C42 1.392(9) . ?
C42 C43 1.389(9) . ?
C42 H42A 0.9949 . ?
C43 C44 1.352(10) . ?
C43 H43A 0.9856 . ?
C44 C45 1.368(10) . ?
C44 H44A 0.8525 . ?
C45 C46 1.394(9) . ?
C45 H45A 0.8860 . ?
C46 H46A 0.9071 . ?
C50 C60 1.353(10) . ?
C50 C51 1.513(9) . ?
C51 C52 1.394(10) . ?
C51 C56 1.401(9) . ?
C52 C53 1.392(9) . ?
C52 H52A 1.0244 . ?
C53 C54 1.382(11) . ?
C53 H53A 1.0630 . ?
C54 C55 1.375(11) . ?
C54 H54A 0.8025 . ?
C55 C56 1.377(10) . ?
C55 H55A 1.0488 . ?
C56 H56A 0.7539 . ?
C60 C61 1.485(9) . ?
C60 C70 1.518(9) . ?
C61 C66 1.384(9) . ?
C61 C62 1.386(9) . ?
C62 C63 1.389(9) . ?
C62 H62A 0.9337 . ?
C63 C64 1.403(10) . ?
C63 H63A 1.0246 . ?
C64 C65 1.391(10) . ?
C64 H64A 0.8955 . ?
C65 C66 1.376(10) . ?
C65 H65A 1.1574 . ?
C66 H66A 0.8196 . ?
C70 C80 1.355(9) . ?
C70 C71 1.484(9) . ?
C71 C76 1.395(9) . ?
C71 C72 1.397(9) . ?
C72 C73 1.376(10) . ?
C72 H72A 1.0133 . ?
C73 C74 1.385(10) . ?
C73 H73A 0.8799 . ?
C74 C75 1.359(10) . ?
C74 H74A 0.8554 . ?
C75 C76 1.378(10) . ?
C75 H75A 0.8347 . ?
C76 H76A 0.9055 . ?
C80 C81 1.474(9) . ?
C81 C86 1.385(10) . ?
C81 C82 1.404(9) . ?
C82 C83 1.385(9) . ?
C82 H82A 1.0558 . ?
C83 C84 1.384(10) . ?
C83 H83A 0.8525 . ?
C84 C85 1.367(10) . ?
C84 H84A 1.0276 . ?
C85 C86 1.386(10) . ?
C85 H85A 0.9312 . ?
C86 H86A 0.9259 . ?
